data_8106319
loop_
_publ_author_name
'Yan, Xiaowei'
'Zhu, Dongjian'
'Zhong, Xing'
'Wang, Sujuan'

_publ_section_title
;
 Crystal structure of
 (5-fluoro-2,4-dioxo-3,4-dihydropyrimidin-1(2H)-yl)methyl
 furan-2-carboxylate, C10H7FN2O5
;
_journal_issue 5
_journal_name_full 'Zeitschrift f\"ur Kristallographie - New Crystal Structures'
_journal_page_first 843
_journal_page_last 844
_journal_paper_doi 10.1515/ncrs-2018-0049
_journal_volume 233
_journal_year 2018
_chemical_formula_moiety 'C10 H7 F N2 O5'
_chemical_formula_sum 'C10 H7 F N2 O5'
_chemical_formula_weight 254.18
_chemical_name_common
; 
5-fluorouracil-1-methyl furan-2-carboxylate 
;
_chemical_name_systematic
; 
(5-fluoro-2,4-dioxo-3,4-dihydropyrimidin-1(2H)-yl)methyl furan-2-carboxylate 
;
_space_group_crystal_system monoclinic
_space_group_IT_number 14
_space_group_name_Hall '-P 2yn'
_space_group_name_H-M_alt 'P 1 21/n 1'
_atom_sites_solution_hydrogens geom
_atom_sites_solution_primary direct
_atom_sites_solution_secondary difmap
_cell_angle_alpha 90
_cell_angle_beta 96.68(3)
_cell_angle_gamma 90
_cell_formula_units_Z 4
_cell_length_a 8.5781(17)
_cell_length_b 5.3121(11)
_cell_length_c 23.578(5)
_cell_measurement_reflns_used 5684
_cell_measurement_temperature 293(2)
_cell_measurement_theta_max 27.4
_cell_measurement_theta_min 3.3
_cell_volume 1067.1(4)
_computing_cell_refinement 'Bruker XSCANS'
_computing_data_collection 'Bruker XSCANS'
_computing_data_reduction 'Bruker SHELXTL'
_computing_molecular_graphics 'Bruker SHELXTL'
_computing_publication_material 'Bruker SHELXTL'
_computing_structure_refinement 'SHELXL-2014/7 (Sheldrick, 2014)'
_computing_structure_solution 'Bruker SHELXTL'
_diffrn_ambient_temperature 293(2)
_diffrn_detector_area_resol_mean 0
_diffrn_measured_fraction_theta_full 0.990
_diffrn_measured_fraction_theta_max 0.990
_diffrn_measurement_device_type 'Bruker P4'
_diffrn_measurement_method '\w scans'
_diffrn_radiation_type MoK\a
_diffrn_radiation_wavelength 0.71073
_diffrn_reflns_av_R_equivalents 0.0445
_diffrn_reflns_av_unetI/netI 0.0324
_diffrn_reflns_Laue_measured_fraction_full 0.990
_diffrn_reflns_Laue_measured_fraction_max 0.990
_diffrn_reflns_limit_h_max 10
_diffrn_reflns_limit_h_min -10
_diffrn_reflns_limit_k_max 5
_diffrn_reflns_limit_k_min -6
_diffrn_reflns_limit_l_max 28
_diffrn_reflns_limit_l_min -28
_diffrn_reflns_number 7928
_diffrn_reflns_point_group_measured_fraction_full 0.990
_diffrn_reflns_point_group_measured_fraction_max 0.990
_diffrn_reflns_theta_full 25.242
_diffrn_reflns_theta_max 25.342
_diffrn_reflns_theta_min 3.328
_diffrn_source 'fine-focus sealed tube'
_exptl_absorpt_coefficient_mu 0.140
_exptl_absorpt_correction_T_max 0.846
_exptl_absorpt_correction_T_min 0.754
_exptl_absorpt_correction_type multi-scan
_exptl_absorpt_process_details 'ABSCOR (Higashi, 1995)'
_exptl_crystal_colour colorless
_exptl_crystal_density_diffrn 1.582
_exptl_crystal_density_method 'not measured'
_exptl_crystal_description needle
_exptl_crystal_F_000 520
_exptl_crystal_size_max 0.48
_exptl_crystal_size_mid 0.21
_exptl_crystal_size_min 0.14
_refine_diff_density_max 0.194
_refine_diff_density_min -0.179
_refine_diff_density_rms 0.043
_refine_ls_extinction_coef .
_refine_ls_extinction_method none
_refine_ls_goodness_of_fit_ref 1.091
_refine_ls_hydrogen_treatment constr
_refine_ls_matrix_type full
_refine_ls_number_parameters 163
_refine_ls_number_reflns 1940
_refine_ls_number_restraints 0
_refine_ls_restrained_S_all 1.091
_refine_ls_R_factor_all 0.0592
_refine_ls_R_factor_gt 0.0375
_refine_ls_shift/su_max 0.000
_refine_ls_shift/su_mean 0.000
_refine_ls_structure_factor_coef Fsqd
_refine_ls_weighting_details 'w=1/[\s^2^(Fo^2^)+(0.0499P)^2^+0.2282P] where P=(Fo^2^+2Fc^2^)/3'
_refine_ls_weighting_scheme calc
_refine_ls_wR_factor_gt 0.0910
_refine_ls_wR_factor_ref 0.1138
_reflns_Friedel_coverage 0.000
_reflns_Friedel_fraction_full .
_reflns_Friedel_fraction_max .
_reflns_number_gt 1340
_reflns_number_total 1940
_reflns_threshold_expression 'I > 2\s(I)'
_cod_data_source_file suppl_ncrs-2018-0049_suppl.cif
_cod_data_source_block 2
_cod_depositor_comments
;
The following automatic conversions were performed:

data item '_exptl_absorpt_correction_type' value 'Multi-scan' was
changed to 'multi-scan' in accordance with the built-in table derived
from the CIF Core dictionary named 'cif_core.dic' version 2.4.5 last
updated on 2014-11-21.

Automatic conversion script
Id: cif_fix_values 8738 2021-04-28 16:35:53Z antanas 
;
_cod_original_sg_symbol_H-M 'P 21/n'
_cod_database_code 8106319
_shelx_space_group_comment
; 
The symmetry employed for this shelxl refinement is uniquely defined 
by the following loop, which should always be used as a source of 
symmetry information in preference to the above space-group names. 
They are only intended as comments. 
;

loop_
_space_group_symop_operation_xyz
'x, y, z'
'-x+1/2, y+1/2, -z+1/2'
'-x, -y, -z'
'x-1/2, -y-1/2, z-1/2'

loop_
_atom_site_label
_atom_site_type_symbol
_atom_site_fract_x
_atom_site_fract_y
_atom_site_fract_z
_atom_site_U_iso_or_equiv
_atom_site_adp_type
_atom_site_occupancy
_atom_site_site_symmetry_order
_atom_site_calc_flag
_atom_site_refinement_flags_posn
_atom_site_refinement_flags_adp
_atom_site_refinement_flags_occupancy
_atom_site_disorder_assembly
_atom_site_disorder_group
F1 F 0.08872(17) 0.7588(2) 0.03503(6) 0.0802(5) Uani 1 1 d . . . . .
O1 O 0.55122(19) 0.3048(3) 0.34117(6) 0.0671(5) Uani 1 1 d . . . . .
O2 O 0.35433(19) 0.0187(3) 0.26793(6) 0.0627(4) Uani 1 1 d . . . . .
O3 O 0.42085(16) 0.2430(2) 0.19354(5) 0.0519(4) Uani 1 1 d . . . . .
O4 O 0.2640(2) 0.5826(3) -0.04734(7) 0.0805(5) Uani 1 1 d . . . . .
O5 O 0.45833(18) -0.0507(3) 0.06935(6) 0.0598(4) Uani 1 1 d . . . . .
N1 N 0.2859(2) 0.2236(3) 0.10285(6) 0.0500(4) Uani 1 1 d . . . . .
N2 N 0.3555(2) 0.2641(3) 0.01112(6) 0.0527(5) Uani 1 1 d . . . . .
H2A H 0.4058 0.2067 -0.0156 0.063 Uiso 1 1 calc R U . . .
C1 C 0.6159(3) 0.5609(4) 0.27368(9) 0.0595(6) Uani 1 1 d . . . . .
H1A H 0.6232 0.6345 0.2383 0.071 Uiso 1 1 calc R U . . .
C2 C 0.6882(3) 0.6460(5) 0.32696(10) 0.0708(6) Uani 1 1 d . . . . .
H2B H 0.7531 0.7858 0.3335 0.085 Uiso 1 1 calc R U . . .
C3 C 0.6460(3) 0.4884(5) 0.36587(11) 0.0741(7) Uani 1 1 d . . . . .
H3A H 0.6772 0.5017 0.4049 0.089 Uiso 1 1 calc R U . . .
C4 C 0.5346(2) 0.3534(4) 0.28382(8) 0.0472(5) Uani 1 1 d . . . . .
C5 C 0.4287(2) 0.1872(4) 0.24948(8) 0.0465(5) Uani 1 1 d . . . . .
C6 C 0.3025(3) 0.1047(4) 0.15796(8) 0.0534(5) Uani 1 1 d . . . . .
H6A H 0.3342 -0.0695 0.1547 0.064 Uiso 1 1 calc R U . . .
H6B H 0.2037 0.1088 0.1742 0.064 Uiso 1 1 calc R U . . .
C7 C 0.1909(2) 0.4327(4) 0.09361(9) 0.0544(5) Uani 1 1 d . . . . .
H7A H 0.1338 0.4891 0.1223 0.065 Uiso 1 1 calc R U . . .
C8 C 0.1801(3) 0.5531(4) 0.04454(9) 0.0562(5) Uani 1 1 d . . . . .
C9 C 0.2663(3) 0.4776(4) -0.00171(8) 0.0552(5) Uani 1 1 d . . . . .
C10 C 0.3730(2) 0.1339(4) 0.06143(8) 0.0483(5) Uani 1 1 d . . . . .

loop_
_atom_site_aniso_label
_atom_site_aniso_U_11
_atom_site_aniso_U_22
_atom_site_aniso_U_33
_atom_site_aniso_U_23
_atom_site_aniso_U_13
_atom_site_aniso_U_12
F1 0.0853(11) 0.0737(9) 0.0800(10) -0.0028(7) 0.0030(8) 0.0207(8)
O1 0.0751(11) 0.0793(10) 0.0434(8) 0.0074(7) -0.0088(7) -0.0149(8)
O2 0.0764(11) 0.0619(8) 0.0490(8) 0.0101(7) 0.0041(7) -0.0145(8)
O3 0.0562(9) 0.0649(8) 0.0358(7) -0.0041(6) 0.0108(6) -0.0116(7)
O4 0.0979(14) 0.0914(12) 0.0523(10) 0.0187(8) 0.0089(9) 0.0157(10)
O5 0.0709(10) 0.0676(9) 0.0425(8) 0.0047(6) 0.0137(7) 0.0089(8)
N1 0.0594(11) 0.0571(9) 0.0346(8) -0.0053(7) 0.0101(7) -0.0050(8)
N2 0.0594(11) 0.0661(10) 0.0338(8) 0.0018(7) 0.0100(7) 0.0027(9)
C1 0.0622(14) 0.0662(13) 0.0517(12) -0.0023(10) 0.0132(10) -0.0067(10)
C2 0.0672(15) 0.0774(15) 0.0663(15) -0.0119(13) 0.0012(11) -0.0172(13)
C3 0.0731(17) 0.0908(17) 0.0529(13) -0.0058(13) -0.0156(11) -0.0109(14)
C4 0.0465(11) 0.0560(11) 0.0394(10) -0.0003(8) 0.0057(8) 0.0026(9)
C5 0.0483(11) 0.0530(11) 0.0393(10) 0.0019(8) 0.0101(8) 0.0045(9)
C6 0.0664(14) 0.0592(11) 0.0364(10) -0.0064(8) 0.0127(9) -0.0153(10)
C7 0.0557(13) 0.0602(12) 0.0482(12) -0.0122(9) 0.0095(9) -0.0030(10)
C8 0.0566(13) 0.0549(12) 0.0558(13) -0.0057(9) 0.0000(10) 0.0029(10)
C9 0.0589(14) 0.0619(12) 0.0432(11) 0.0036(9) -0.0006(9) -0.0025(10)
C10 0.0521(12) 0.0567(12) 0.0363(10) -0.0025(8) 0.0064(8) -0.0060(10)

loop_
_atom_type_symbol
_atom_type_description
_atom_type_scat_dispersion_real
_atom_type_scat_dispersion_imag
_atom_type_scat_source
C C 0.0033 0.0016 'International Tables Vol C Tables 4.2.6.8 and 6.1.1.4'
H H 0.0000 0.0000 'International Tables Vol C Tables 4.2.6.8 and 6.1.1.4'
N N 0.0061 0.0033 'International Tables Vol C Tables 4.2.6.8 and 6.1.1.4'
O O 0.0106 0.0060 'International Tables Vol C Tables 4.2.6.8 and 6.1.1.4'
F F 0.0171 0.0103 'International Tables Vol C Tables 4.2.6.8 and 6.1.1.4'

loop_
_geom_angle_atom_site_label_1
_geom_angle_atom_site_label_2
_geom_angle_atom_site_label_3
_geom_angle
_geom_angle_site_symmetry_1
_geom_angle_site_symmetry_3
C3 O1 C4 106.07(17) . .
C5 O3 C6 114.20(14) . .
C7 N1 C10 121.61(17) . .
C7 N1 C6 119.43(16) . .
C10 N1 C6 118.85(17) . .
C10 N2 C9 127.43(17) . .
C10 N2 H2A 116.3 . .
C9 N2 H2A 116.3 . .
C4 C1 C2 106.8(2) . .
C4 C1 H1A 126.6 . .
C2 C1 H1A 126.6 . .
C3 C2 C1 106.7(2) . .
C3 C2 H2B 126.6 . .
C1 C2 H2B 126.6 . .
C2 C3 O1 110.8(2) . .
C2 C3 H3A 124.6 . .
O1 C3 H3A 124.6 . .
C1 C4 O1 109.57(18) . .
C1 C4 C5 135.12(18) . .
O1 C4 C5 115.13(16) . .
O2 C5 O3 123.17(19) . .
O2 C5 C4 125.06(17) . .
O3 C5 C4 111.77(16) . .
N1 C6 O3 106.96(15) . .
N1 C6 H6A 110.3 . .
O3 C6 H6A 110.3 . .
N1 C6 H6B 110.3 . .
O3 C6 H6B 110.3 . .
H6A C6 H6B 108.6 . .
C8 C7 N1 120.64(18) . .
C8 C7 H7A 119.7 . .
N1 C7 H7A 119.7 . .
C7 C8 F1 121.33(19) . .
C7 C8 C9 122.7(2) . .
F1 C8 C9 116.01(18) . .
O4 C9 N2 121.64(19) . .
O4 C9 C8 125.9(2) . .
N2 C9 C8 112.45(17) . .
O5 C10 N2 122.76(17) . .
O5 C10 N1 122.08(18) . .
N2 C10 N1 115.16(18) . .

loop_
_geom_bond_atom_site_label_1
_geom_bond_atom_site_label_2
_geom_bond_distance
_geom_bond_site_symmetry_2
F1 C8 1.348(2) .
O1 C3 1.357(3) .
O1 C4 1.368(2) .
O2 C5 1.209(2) .
O3 C5 1.346(2) .
O3 C6 1.441(2) .
O4 C9 1.210(2) .
O5 C10 1.225(2) .
N1 C7 1.380(3) .
N1 C10 1.382(2) .
N1 C6 1.437(2) .
N2 C10 1.366(2) .
N2 C9 1.382(3) .
N2 H2A 0.8600 .
C1 C4 1.340(3) .
C1 C2 1.409(3) .
C1 H1A 0.9300 .
C2 C3 1.323(3) .
C2 H2B 0.9300 .
C3 H3A 0.9300 .
C4 C5 1.446(3) .
C6 H6A 0.9700 .
C6 H6B 0.9700 .
C7 C8 1.316(3) .
C7 H7A 0.9300 .
C8 C9 1.444(3) .

loop_
_geom_hbond_atom_site_label_D
_geom_hbond_atom_site_label_H
_geom_hbond_atom_site_label_A
_geom_hbond_distance_DH
_geom_hbond_distance_HA
_geom_hbond_distance_DA
_geom_hbond_angle_DHA
_geom_hbond_site_symmetry_A
C7 H7A O2 0.93 2.58 3.363(3) 141.9 2
C7 H7A O1 0.93 2.53 3.366(3) 150.0 2
C6 H6B O2 0.97 2.65 3.201(2) 116.6 2
C3 H3A O4 0.93 2.55 3.150(3) 122.5 4_676
N2 H2A O5 0.86 2.00 2.853(2) 172.3 3_655

loop_
_geom_torsion_atom_site_label_1
_geom_torsion_atom_site_label_2
_geom_torsion_atom_site_label_3
_geom_torsion_atom_site_label_4
_geom_torsion
_geom_torsion_site_symmetry_1
_geom_torsion_site_symmetry_2
_geom_torsion_site_symmetry_3
_geom_torsion_site_symmetry_4
C4 C1 C2 C3 -0.5(3) . . . .
C1 C2 C3 O1 0.3(3) . . . .
C4 O1 C3 C2 0.0(3) . . . .
C2 C1 C4 O1 0.5(2) . . . .
C2 C1 C4 C5 175.3(2) . . . .
C3 O1 C4 C1 -0.3(2) . . . .
C3 O1 C4 C5 -176.24(18) . . . .
C6 O3 C5 O2 7.0(3) . . . .
C6 O3 C5 C4 -172.57(16) . . . .
C1 C4 C5 O2 -172.7(2) . . . .
O1 C4 C5 O2 1.8(3) . . . .
C1 C4 C5 O3 6.8(3) . . . .
O1 C4 C5 O3 -178.72(16) . . . .
C7 N1 C6 O3 -83.2(2) . . . .
C10 N1 C6 O3 93.0(2) . . . .
C5 O3 C6 N1 167.53(15) . . . .
C10 N1 C7 C8 0.2(3) . . . .
C6 N1 C7 C8 176.34(19) . . . .
N1 C7 C8 F1 -179.50(17) . . . .
N1 C7 C8 C9 -0.6(3) . . . .
C10 N2 C9 O4 177.3(2) . . . .
C10 N2 C9 C8 -2.9(3) . . . .
C7 C8 C9 O4 -178.5(2) . . . .
F1 C8 C9 O4 0.5(3) . . . .
C7 C8 C9 N2 1.7(3) . . . .
F1 C8 C9 N2 -179.30(16) . . . .
C9 N2 C10 O5 -178.06(19) . . . .
C9 N2 C10 N1 2.6(3) . . . .
C7 N1 C10 O5 179.58(18) . . . .
C6 N1 C10 O5 3.5(3) . . . .
C7 N1 C10 N2 -1.1(3) . . . .
C6 N1 C10 N2 -177.24(16) . . . .
